data_1566954
loop_
_publ_author_name
'Sandvo\&s, Alexander'
'Maag, Henning'
'Daniliuc, Constantin G.'
'Schollmeyer, Dieter'
'Wahl, Johannes M.'

_publ_section_title
;
 Dynamic kinetic resolution of transient hemiketals: a strategy for the
 desymmetrisation of prochiral oxetanols
;
_journal_name_full 'Chemical Science'
_journal_paper_doi 10.1039/D2SC01547A
_journal_year 2022
_chemical_formula_sum 'C8 H5 F3 N2 O6'
_chemical_formula_weight 282.14
_space_group_crystal_system monoclinic
_space_group_IT_number 14
_space_group_name_Hall '-P 2ybc'
_space_group_name_H-M_alt 'P 1 21/c 1'
_atom_sites_solution_hydrogens mixed
_audit_creation_method 'APEX3 v2019.1-0'
_audit_update_record
;
2021-12-21 deposited with the CCDC.	2022-05-11 downloaded from the CCDC.
;
_cell_angle_alpha 90
_cell_angle_beta 93.6830(10)
_cell_angle_gamma 90
_cell_formula_units_Z 4
_cell_length_a 6.15030(10)
_cell_length_b 12.5829(3)
_cell_length_c 13.1818(3)
_cell_measurement_reflns_used 9978
_cell_measurement_temperature 100.(2)
_cell_measurement_theta_max 68.1600
_cell_measurement_theta_min 6.7311
_cell_volume 1018.01(4)
_computing_cell_refinement 'SAINT V8.40A (Bruker Nano, Inc., 2019)'
_computing_data_collection 'APEX3 v2019.1-0'
_computing_data_reduction 'SAINT V8.40A (Bruker Nano, Inc., 2019)'
_computing_molecular_graphics 'shelXle (C.B. Huebschle, rev 958)'
_computing_structure_refinement 'SHELXL-2018/3 (Sheldrick, 2018)'
_computing_structure_solution 'SHELXT 2014/5 (Sheldrick, 2014)'
_diffrn_ambient_temperature 100.(2)
_diffrn_detector_area_resol_mean 7.3910
_diffrn_measured_fraction_theta_full 0.968
_diffrn_measured_fraction_theta_max 0.968
_diffrn_measurement_device_type 'Bruker D8 Venture PHOTON III Diffractometer'
_diffrn_measurement_method 'phi / omega scans'
_diffrn_radiation_monochromator 'MX mirror'
_diffrn_radiation_type CuK\a
_diffrn_radiation_wavelength 1.54178
_diffrn_reflns_av_R_equivalents 0.0475
_diffrn_reflns_av_unetI/netI 0.0259
_diffrn_reflns_limit_h_max 7
_diffrn_reflns_limit_h_min -7
_diffrn_reflns_limit_k_max 15
_diffrn_reflns_limit_k_min -15
_diffrn_reflns_limit_l_max 15
_diffrn_reflns_limit_l_min -15
_diffrn_reflns_number 16992
_diffrn_reflns_theta_full 68.15
_diffrn_reflns_theta_max 68.15
_diffrn_reflns_theta_min 6.73
_diffrn_source 'Cu Ims'
_diffrn_source_type 'micro focus tube'
_exptl_absorpt_coefficient_mu 1.724
_exptl_absorpt_correction_T_max 0.92
_exptl_absorpt_correction_T_min 0.78
_exptl_absorpt_correction_type multi-scan
_exptl_absorpt_process_details
;
SADABS-2016/2 Bruker AXS area detector scaling and absorption correction.
Krause, L., Herbst-Irmer, R., Sheldrick G.M. & Stalke D.,
J. Appl. Cryst. 48 (2015) 3-10
;
_exptl_crystal_colour colourless
_exptl_crystal_density_diffrn 1.841
_exptl_crystal_density_method 'not measured'
_exptl_crystal_description plate
_exptl_crystal_F_000 568
_exptl_crystal_size_max 0.197
_exptl_crystal_size_mid 0.101
_exptl_crystal_size_min 0.049
_refine_diff_density_max 0.273
_refine_diff_density_min -0.210
_refine_ls_extinction_method none
_refine_ls_goodness_of_fit_ref 1.089
_refine_ls_hydrogen_treatment mixed
_refine_ls_matrix_type full
_refine_ls_number_parameters 180
_refine_ls_number_reflns 1797
_refine_ls_number_restraints 0
_refine_ls_restrained_S_all 1.089
_refine_ls_R_factor_all 0.0311
_refine_ls_R_factor_gt 0.0302
_refine_ls_shift/su_max 0.001
_refine_ls_shift/su_mean 0.000
_refine_ls_structure_factor_coef Fsqd
_refine_ls_weighting_details 'w=1/[\s^2^(Fo^2^)+(0.0275P)^2^+0.5418P] where P=(Fo^2^+2Fc^2^)/3'
_refine_ls_weighting_scheme calc
_refine_ls_wR_factor_gt 0.0746
_refine_ls_wR_factor_ref 0.0753
_reflns_number_gt 1736
_reflns_number_total 1797
_reflns_threshold_expression 'I > 2\s(I)'
_cod_data_source_file d2sc01547a2.cif
_cod_data_source_block wie9886
_cod_depositor_comments
;
The following automatic conversions were performed:

data item '_exptl_absorpt_correction_type' value 'Multi-Scan' was
changed to 'multi-scan' in accordance with the
/home/data/users/saulius/crontab/automatic-downloads/rss-feeds/RSC/lib/dictionaries/cif_core.dic
dictionary named 'cif_core.dic' version 2.4.2 last updated on
2011-04-26.

Automatic conversion script
Id: cif_fix_values 7556 2019-12-06 15:28:31Z antanas 
;
_cod_database_code 1566954

loop_
_space_group_symop_operation_xyz
'x, y, z'
'-x, y+1/2, -z+1/2'
'-x, -y, -z'
'x, -y-1/2, z-1/2'

loop_
_atom_site_type_symbol
_atom_site_label
_atom_site_fract_x
_atom_site_fract_y
_atom_site_fract_z
_atom_site_U_iso_or_equiv
_atom_site_adp_type
_atom_site_calc_flag
_atom_site_refinement_flags_adp
_atom_site_refinement_flags_occupancy
_atom_site_refinement_flags_posn
_atom_site_occupancy
_atom_site_disorder_assembly
_atom_site_disorder_group
C C1 0.1913(2) 0.69869(10) 0.45982(10) 0.0154(3) Uani d . . . 1 . .
O O1 -0.03487(14) 0.68840(8) 0.45601(7) 0.0191(2) Uani d . . . 1 . .
H H1 -0.073(3) 0.7189(16) 0.5067(17) 0.041(5) Uiso d . . . 1 . .
O O2 0.26266(15) 0.80173(7) 0.48235(7) 0.0177(2) Uani d . . . 1 . .
H H2 0.204(4) 0.8432(17) 0.4353(17) 0.048(6) Uiso d . . . 1 . .
C C2 0.2915(2) 0.63060(10) 0.54798(10) 0.0175(3) Uani d . . . 1 . .
F F1 0.50954(12) 0.63720(6) 0.55573(6) 0.0221(2) Uani d . . . 1 . .
F F2 0.22005(13) 0.66156(6) 0.63717(6) 0.0232(2) Uani d . . . 1 . .
F F3 0.23935(13) 0.52826(6) 0.53568(6) 0.0233(2) Uani d . . . 1 . .
C C11 0.2709(2) 0.65865(10) 0.35921(9) 0.0150(3) Uani d . . . 1 . .
C C12 0.4629(2) 0.70049(10) 0.32538(10) 0.0161(3) Uani d . . . 1 . .
H H12 0.543829 0.752166 0.364416 0.019 Uiso calc U . R 1 . .
C C13 0.5333(2) 0.66512(10) 0.23355(9) 0.0157(3) Uani d . . . 1 . .
C C14 0.4241(2) 0.58967(10) 0.17400(9) 0.0162(3) Uani d . . . 1 . .
H H14 0.477334 0.565397 0.112017 0.019 Uiso calc U . R 1 . .
C C15 0.2324(2) 0.55132(10) 0.20974(9) 0.0161(3) Uani d . . . 1 . .
C C16 0.1527(2) 0.58340(10) 0.30101(9) 0.0162(3) Uani d . . . 1 . .
H H16 0.02088 0.554812 0.323223 0.019 Uiso calc U . R 1 . .
N N1 0.72460(17) 0.71671(9) 0.19332(8) 0.0172(3) Uani d . . . 1 . .
O O3 0.80186(16) 0.79414(8) 0.23820(7) 0.0258(3) Uani d . . . 1 . .
O O4 0.79330(15) 0.68005(7) 0.11478(7) 0.0210(2) Uani d . . . 1 . .
N N2 0.10317(18) 0.47720(8) 0.14394(8) 0.0180(3) Uani d . . . 1 . .
O O5 0.18578(17) 0.44199(8) 0.06877(7) 0.0265(3) Uani d . . . 1 . .
O O6 -0.08241(15) 0.45504(7) 0.16712(7) 0.0201(2) Uani d . . . 1 . .

loop_
_atom_site_aniso_label
_atom_site_aniso_U_11
_atom_site_aniso_U_22
_atom_site_aniso_U_33
_atom_site_aniso_U_12
_atom_site_aniso_U_13
_atom_site_aniso_U_23
C1 0.0145(6) 0.0159(6) 0.0160(6) -0.0007(5) 0.0018(5) -0.0022(5)
O1 0.0150(5) 0.0247(5) 0.0180(5) -0.0001(4) 0.0042(4) -0.0059(4)
O2 0.0219(5) 0.0149(5) 0.0163(5) 0.0000(4) 0.0006(4) -0.0012(4)
C2 0.0194(6) 0.0180(6) 0.0154(6) -0.0006(5) 0.0039(5) -0.0017(5)
F1 0.0183(4) 0.0263(4) 0.0213(4) 0.0022(3) -0.0008(3) 0.0014(3)
F2 0.0307(4) 0.0263(4) 0.0133(4) 0.0031(3) 0.0060(3) -0.0002(3)
F3 0.0311(4) 0.0148(4) 0.0243(4) -0.0018(3) 0.0031(3) 0.0012(3)
C11 0.0167(6) 0.0153(6) 0.0130(6) 0.0021(5) 0.0011(5) 0.0012(5)
C12 0.0184(6) 0.0154(6) 0.0144(6) 0.0006(5) -0.0004(5) 0.0001(5)
C13 0.0158(6) 0.0166(6) 0.0149(6) 0.0010(5) 0.0020(5) 0.0033(5)
C14 0.0207(6) 0.0155(6) 0.0125(6) 0.0038(5) 0.0016(5) 0.0015(5)
C15 0.0198(6) 0.0139(6) 0.0143(6) 0.0003(5) -0.0014(5) -0.0005(5)
C16 0.0166(6) 0.0163(6) 0.0158(6) 0.0012(5) 0.0019(5) 0.0017(5)
N1 0.0174(5) 0.0193(6) 0.0151(5) 0.0000(4) 0.0023(4) 0.0008(4)
O3 0.0268(5) 0.0294(6) 0.0217(5) -0.0118(4) 0.0051(4) -0.0066(4)
O4 0.0235(5) 0.0221(5) 0.0184(5) 0.0016(4) 0.0089(4) -0.0007(4)
N2 0.0240(6) 0.0153(5) 0.0149(5) -0.0009(4) 0.0012(4) 0.0005(4)
O5 0.0349(6) 0.0271(5) 0.0181(5) -0.0062(4) 0.0072(4) -0.0090(4)
O6 0.0203(5) 0.0191(5) 0.0207(5) -0.0033(4) 0.0001(4) -0.0003(4)

loop_
_atom_type_symbol
_atom_type_description
_atom_type_scat_dispersion_real
_atom_type_scat_dispersion_imag
_atom_type_scat_source
C C 0.0181 0.0091 'International Tables Vol C Tables 4.2.6.8 and 6.1.1.4'
H H 0.0000 0.0000 'International Tables Vol C Tables 4.2.6.8 and 6.1.1.4'
F F 0.0727 0.0534 'International Tables Vol C Tables 4.2.6.8 and 6.1.1.4'
N N 0.0311 0.0180 'International Tables Vol C Tables 4.2.6.8 and 6.1.1.4'
O O 0.0492 0.0322 'International Tables Vol C Tables 4.2.6.8 and 6.1.1.4'

loop_
_geom_angle_atom_site_label_1
_geom_angle_atom_site_label_2
_geom_angle_atom_site_label_3
_geom_angle_site_symmetry_1
_geom_angle_site_symmetry_3
_geom_angle
_geom_angle_publ_flag
O2 C1 O1 . . 113.17(10) ?
O2 C1 C11 . . 112.17(10) ?
O1 C1 C11 . . 108.21(10) ?
O2 C1 C2 . . 104.56(10) ?
O1 C1 C2 . . 108.97(10) ?
C11 C1 C2 . . 109.67(10) ?
C1 O1 H1 . . 105.4(14) ?
C1 O2 H2 . . 107.2(14) ?
F3 C2 F2 . . 107.32(10) ?
F3 C2 F1 . . 107.47(10) ?
F2 C2 F1 . . 107.33(10) ?
F3 C2 C1 . . 111.34(11) ?
F2 C2 C1 . . 111.28(10) ?
F1 C2 C1 . . 111.87(10) ?
C12 C11 C16 . . 120.27(11) ?
C12 C11 C1 . . 118.61(11) ?
C16 C11 C1 . . 121.11(11) ?
C13 C12 C11 . . 118.54(12) ?
C13 C12 H12 . . 120.7 ?
C11 C12 H12 . . 120.7 ?
C14 C13 C12 . . 123.40(12) ?
C14 C13 N1 . . 118.03(11) ?
C12 C13 N1 . . 118.38(11) ?
C13 C14 C15 . . 116.15(11) ?
C13 C14 H14 . . 121.9 ?
C15 C14 H14 . . 121.9 ?
C14 C15 C16 . . 123.34(12) ?
C14 C15 N2 . . 117.38(11) ?
C16 C15 N2 . . 119.19(11) ?
C15 C16 C11 . . 118.27(11) ?
C15 C16 H16 . . 120.9 ?
C11 C16 H16 . . 120.9 ?
O3 N1 O4 . . 124.21(11) ?
O3 N1 C13 . . 118.21(10) ?
O4 N1 C13 . . 117.55(11) ?
O5 N2 O6 . . 123.89(11) ?
O5 N2 C15 . . 118.01(11) ?
O6 N2 C15 . . 118.10(10) ?

loop_
_geom_bond_atom_site_label_1
_geom_bond_atom_site_label_2
_geom_bond_site_symmetry_2
_geom_bond_distance
_geom_bond_publ_flag
C1 O2 . 1.3946(15) ?
C1 O1 . 1.3948(15) ?
C1 C11 . 1.5284(17) ?
C1 C2 . 1.5401(18) ?
O1 H1 . 0.82(2) ?
O2 H2 . 0.87(2) ?
C2 F3 . 1.3344(15) ?
C2 F2 . 1.3390(14) ?
C2 F1 . 1.3412(15) ?
C11 C12 . 1.3921(18) ?
C11 C16 . 1.3937(18) ?
C12 C13 . 1.3849(18) ?
C12 H12 . 0.95 ?
C13 C14 . 1.3789(19) ?
C13 N1 . 1.4719(16) ?
C14 C15 . 1.3843(18) ?
C14 H14 . 0.95 ?
C15 C16 . 1.3880(18) ?
C15 N2 . 1.4715(16) ?
C16 H16 . 0.95 ?
N1 O3 . 1.2202(15) ?
N1 O4 . 1.2326(14) ?
N2 O5 . 1.2251(14) ?
N2 O6 . 1.2323(15) ?

loop_
_geom_hbond_atom_site_label_D
_geom_hbond_atom_site_label_H
_geom_hbond_atom_site_label_A
_geom_hbond_site_symmetry_A
_geom_hbond_distance_DH
_geom_hbond_distance_HA
_geom_hbond_distance_DA
_geom_hbond_angle_DHA
_geom_hbond_publ_flag
O1 H1 O4 4_476 0.82(2) 2.11(2) 2.9191(14) 168.(2) ?
O2 H2 O6 2 0.87(2) 2.06(2) 2.9244(13) 174.(2) ?

loop_
_geom_torsion_atom_site_label_1
_geom_torsion_atom_site_label_2
_geom_torsion_atom_site_label_3
_geom_torsion_atom_site_label_4
_geom_torsion_site_symmetry_1
_geom_torsion_site_symmetry_2
_geom_torsion_site_symmetry_3
_geom_torsion_site_symmetry_4
_geom_torsion
_geom_torsion_publ_flag
O2 C1 C2 F3 . . . . -178.96(9) ?
O1 C1 C2 F3 . . . . 59.77(13) ?
C11 C1 C2 F3 . . . . -58.50(13) ?
O2 C1 C2 F2 . . . . 61.37(13) ?
O1 C1 C2 F2 . . . . -59.90(13) ?
C11 C1 C2 F2 . . . . -178.18(10) ?
O2 C1 C2 F1 . . . . -58.69(13) ?
O1 C1 C2 F1 . . . . -179.96(10) ?
C11 C1 C2 F1 . . . . 61.77(13) ?
O2 C1 C11 C12 . . . . 26.78(15) ?
O1 C1 C11 C12 . . . . 152.31(11) ?
C2 C1 C11 C12 . . . . -88.94(13) ?
O2 C1 C11 C16 . . . . -151.95(11) ?
O1 C1 C11 C16 . . . . -26.42(15) ?
C2 C1 C11 C16 . . . . 92.33(14) ?
C16 C11 C12 C13 . . . . -0.44(18) ?
C1 C11 C12 C13 . . . . -179.18(11) ?
C11 C12 C13 C14 . . . . -0.60(19) ?
C11 C12 C13 N1 . . . . 174.28(11) ?
C12 C13 C14 C15 . . . . 1.50(19) ?
N1 C13 C14 C15 . . . . -173.40(11) ?
C13 C14 C15 C16 . . . . -1.45(19) ?
C13 C14 C15 N2 . . . . 175.20(11) ?
C14 C15 C16 C11 . . . . 0.49(19) ?
N2 C15 C16 C11 . . . . -176.09(11) ?
C12 C11 C16 C15 . . . . 0.49(18) ?
C1 C11 C16 C15 . . . . 179.20(11) ?
C14 C13 N1 O3 . . . . 169.17(11) ?
C12 C13 N1 O3 . . . . -6.00(17) ?
C14 C13 N1 O4 . . . . -9.20(17) ?
C12 C13 N1 O4 . . . . 175.64(11) ?
C14 C15 N2 O5 . . . . 10.14(17) ?
C16 C15 N2 O5 . . . . -173.07(11) ?
C14 C15 N2 O6 . . . . -169.15(11) ?
C16 C15 N2 O6 . . . . 7.63(17) ?
